data_4066152
loop_
_publ_author_name
'Al Thagfi, Jameel'
'Dastgir, Sarim'
'Lough, Alan J.'
'Lavoie, Gino G.'

_publ_section_title
;
 Synthesis and Structural Characterization of the First Copper(I)
 Complexes with Bis(imino)-N-heterocyclic Carbene NCN Pincer Ligands
;
_journal_issue 14
_journal_name_full Organometallics
_journal_page_first 3133
_journal_paper_doi 10.1021/om100321n
_journal_volume 29
_journal_year 2010
_chemical_formula_moiety 'C35 H35 N4, B F4'
_chemical_formula_sum 'C35 H35 B F4 N4'
_chemical_formula_weight 598.48
_chemical_name_systematic
; 
? 
;
_space_group_IT_number 11
_symmetry_cell_setting monoclinic
_symmetry_space_group_name_Hall '-P 2yb'
_symmetry_space_group_name_H-M 'P 1 21/m 1'
_atom_sites_solution_hydrogens geom
_atom_sites_solution_primary direct
_atom_sites_solution_secondary difmap
_audit_creation_method SHELXL-97
_cell_angle_alpha 90.00
_cell_angle_beta 113.5240(19)
_cell_angle_gamma 90.00
_cell_formula_units_Z 2
_cell_length_a 7.1346(3)
_cell_length_b 31.4177(11)
_cell_length_c 7.5643(2)
_cell_measurement_reflns_used 11654
_cell_measurement_temperature 150(1)
_cell_measurement_theta_max 27.5
_cell_measurement_theta_min 2.6
_cell_volume 1554.65(10)
_computing_cell_refinement 'Denzo-SMN (Otwinowski & Minor, 1997)'
_computing_data_collection 'Collect (Nonius B.V., 1997-2002)'
_computing_data_reduction Denzo-SMN
_computing_molecular_graphics 'PLATON (Spek, 2009)'
_computing_publication_material 'SHELXTL V6.1'
_computing_structure_refinement 'SHELXTL V6.1 (Sheldrick, 2008)'
_computing_structure_solution 'SIR-92 (Altomare et al., 1994)'
_diffrn_ambient_temperature 150(1)
_diffrn_detector_area_resol_mean 9
_diffrn_measured_fraction_theta_full 0.993
_diffrn_measured_fraction_theta_max 0.986
_diffrn_measurement_device_type 'Nonius KappaCCD'
_diffrn_measurement_method '\f scans and \w scans with \k offsets'
_diffrn_radiation_monochromator graphite
_diffrn_radiation_source 'fine-focus sealed tube'
_diffrn_radiation_type MoK\a
_diffrn_radiation_wavelength 0.71073
_diffrn_reflns_av_R_equivalents 0.0593
_diffrn_reflns_av_sigmaI/netI 0.0612
_diffrn_reflns_limit_h_max 9
_diffrn_reflns_limit_h_min -9
_diffrn_reflns_limit_k_max 40
_diffrn_reflns_limit_k_min -37
_diffrn_reflns_limit_l_max 9
_diffrn_reflns_limit_l_min -7
_diffrn_reflns_number 11654
_diffrn_reflns_theta_full 25.24
_diffrn_reflns_theta_max 27.49
_diffrn_reflns_theta_min 2.59
_exptl_absorpt_coefficient_mu 0.092
_exptl_absorpt_correction_T_max 0.996
_exptl_absorpt_correction_T_min 0.751
_exptl_absorpt_correction_type multi-scan
_exptl_absorpt_process_details
;
multi-scan from symmetry-related measurements 
Sortav (Blessing 1995)
;
_exptl_crystal_colour colourless
_exptl_crystal_density_diffrn 1.278
_exptl_crystal_density_method 'not measured'
_exptl_crystal_description plate
_exptl_crystal_F_000 628
_exptl_crystal_size_max 0.40
_exptl_crystal_size_mid 0.26
_exptl_crystal_size_min 0.05
_refine_diff_density_max 0.305
_refine_diff_density_min -0.407
_refine_diff_density_rms 0.053
_refine_ls_extinction_method none
_refine_ls_goodness_of_fit_ref 1.046
_refine_ls_hydrogen_treatment constr
_refine_ls_matrix_type full
_refine_ls_number_parameters 216
_refine_ls_number_reflns 3575
_refine_ls_number_restraints 1
_refine_ls_restrained_S_all 1.046
_refine_ls_R_factor_all 0.1133
_refine_ls_R_factor_gt 0.0629
_refine_ls_shift/su_max 0.000
_refine_ls_shift/su_mean 0.000
_refine_ls_structure_factor_coef Fsqd
_refine_ls_weighting_details 'calc w=1/[\s^2^(Fo^2^)+(0.1104P)^2^+0.1891P] where P=(Fo^2^+2Fc^2^)/3'
_refine_ls_weighting_scheme calc
_refine_ls_wR_factor_gt 0.1673
_refine_ls_wR_factor_ref 0.1995
_reflns_number_gt 2169
_reflns_number_total 3575
_reflns_threshold_expression I>2\s(I)
_cod_data_source_file om100321n_si_002.cif
_cod_data_source_block k09240
_cod_depositor_comments
;
The following automatic conversions were performed:

'_symmetry_cell_setting' value 'Monoclinic' changed to 'monoclinic'
according to /home/saulius/struct/CIF-dictionaries/cif_core.dic
dictionary named 'cif_core.dic' version 2.4.1 from 2010-06-29.

Automatic conversion script
Id: cif_fix_values 1715 2011-07-08 13:25:40Z adriana 
;
_cod_original_cell_volume 1554.65(9)
_cod_original_sg_symbol_H-M 'P 21/m'
_cod_database_code 4066152

loop_
_symmetry_equiv_pos_as_xyz
'x, y, z'
'-x, y+1/2, -z'
'-x, -y, -z'
'x, -y-1/2, z'

loop_
_atom_site_label
_atom_site_type_symbol
_atom_site_fract_x
_atom_site_fract_y
_atom_site_fract_z
_atom_site_U_iso_or_equiv
_atom_site_adp_type
_atom_site_occupancy
_atom_site_symmetry_multiplicity
_atom_site_calc_flag
_atom_site_refinement_flags
N1 N 0.1248(3) 0.21548(5) 0.2080(2) 0.0300(4) Uani 1 1 d .
N2 N 0.0720(3) 0.14330(5) 0.1642(3) 0.0362(5) Uani 1 1 d .
C1 C 0.2331(5) 0.2500 0.2903(4) 0.0301(6) Uani 1 2 d S
H1 H 0.3659 0.2500 0.3912 0.036 Uiso 1 2 calc SR
C2 C -0.0653(3) 0.22855(6) 0.0715(3) 0.0341(5) Uani 1 1 d .
H2 H -0.1739 0.2106 -0.0065 0.041 Uiso 1 1 calc R
C3 C 0.2010(3) 0.17237(6) 0.2490(3) 0.0320(5) Uani 1 1 d .
C4 C 0.4178(3) 0.16918(6) 0.3866(3) 0.0336(5) Uani 1 1 d .
C5 C 0.4642(4) 0.14752(7) 0.5595(3) 0.0420(6) Uani 1 1 d .
H5A H 0.3600 0.1333 0.5847 0.050 Uiso 1 1 calc R
C6 C 0.6656(4) 0.14705(7) 0.6948(3) 0.0492(7) Uani 1 1 d .
H6A H 0.6990 0.1323 0.8133 0.059 Uiso 1 1 calc R
C7 C 0.8159(4) 0.16766(8) 0.6587(3) 0.0509(7) Uani 1 1 d .
H7A H 0.9523 0.1676 0.7532 0.061 Uiso 1 1 calc R
C8 C 0.7702(4) 0.18850(8) 0.4853(4) 0.0476(6) Uani 1 1 d .
H8A H 0.8753 0.2024 0.4604 0.057 Uiso 1 1 calc R
C9 C 0.5712(3) 0.18912(7) 0.3481(3) 0.0387(5) Uani 1 1 d .
H9A H 0.5397 0.2031 0.2283 0.046 Uiso 1 1 calc R
C10 C 0.1381(4) 0.09966(6) 0.1856(3) 0.0373(5) Uani 1 1 d .
C11 C 0.2622(4) 0.08397(7) 0.0976(3) 0.0395(5) Uani 1 1 d .
C12 C 0.3111(4) 0.04067(7) 0.1172(3) 0.0472(6) Uani 1 1 d .
H12A H 0.3977 0.0299 0.0596 0.057 Uiso 1 1 calc R
C13 C 0.2384(4) 0.01283(7) 0.2171(4) 0.0534(7) Uani 1 1 d .
C14 C 0.1090(5) 0.02940(7) 0.2956(4) 0.0583(7) Uani 1 1 d .
H14A H 0.0545 0.0107 0.3619 0.070 Uiso 1 1 calc R
C15 C 0.0549(4) 0.07228(7) 0.2818(3) 0.0466(6) Uani 1 1 d .
C16 C -0.0851(5) 0.08873(8) 0.3702(5) 0.0669(8) Uani 1 1 d .
H16A H -0.1664 0.0652 0.3874 0.100 Uiso 1 1 calc R
H16B H -0.1766 0.1102 0.2853 0.100 Uiso 1 1 calc R
H16C H -0.0040 0.1015 0.4958 0.100 Uiso 1 1 calc R
C17 C 0.2946(6) -0.03383(8) 0.2343(5) 0.0715(9) Uani 1 1 d .
H17A H 0.3159 -0.0428 0.1197 0.107 Uiso 1 1 calc R
H17B H 0.1837 -0.0506 0.2450 0.107 Uiso 1 1 calc R
H17C H 0.4204 -0.0383 0.3495 0.107 Uiso 1 1 calc R
C18 C 0.3413(4) 0.11147(7) -0.0213(4) 0.0503(6) Uani 1 1 d .
H18A H 0.2380 0.1328 -0.0914 0.075 Uiso 1 1 calc R
H18B H 0.3706 0.0936 -0.1134 0.075 Uiso 1 1 calc R
H18C H 0.4668 0.1259 0.0639 0.075 Uiso 1 1 calc R
F2 F 0.5087(3) 0.2500 0.7661(4) 0.0703(7) Uani 1 2 d S
F3 F 0.1694(4) 0.2500 0.6205(3) 0.0709(11) Uani 0.887(6) 2 d SPD
F1 F 0.3141(4) 0.21479(7) 0.8966(3) 0.0980(11) Uani 0.887(6) 1 d P
B1 B 0.3300(6) 0.2500 0.7953(5) 0.0395(8) Uani 1 2 d SD
F1A F 0.221(3) 0.2152(6) 0.689(3) 0.082(7) Uiso 0.113(6) 1 d P
F3A F 0.358(5) 0.2500 0.981(2) 0.114(11) Uiso 0.113(6) 2 d SPD

loop_
_atom_site_aniso_label
_atom_site_aniso_U_11
_atom_site_aniso_U_22
_atom_site_aniso_U_33
_atom_site_aniso_U_23
_atom_site_aniso_U_13
_atom_site_aniso_U_12
N1 0.0366(11) 0.0218(8) 0.0314(9) -0.0002(6) 0.0134(8) -0.0001(7)
N2 0.0423(11) 0.0228(9) 0.0433(10) -0.0019(7) 0.0169(9) 0.0008(8)
C1 0.0358(17) 0.0230(13) 0.0314(14) 0.000 0.0134(12) 0.000
C2 0.0350(12) 0.0280(10) 0.0365(11) -0.0007(8) 0.0113(10) -0.0002(9)
C3 0.0412(13) 0.0230(10) 0.0332(10) 0.0018(8) 0.0163(9) 0.0023(9)
C4 0.0400(13) 0.0230(9) 0.0364(11) -0.0023(8) 0.0136(10) 0.0028(9)
C5 0.0516(15) 0.0307(11) 0.0379(12) -0.0009(9) 0.0116(11) 0.0015(10)
C6 0.0618(18) 0.0369(13) 0.0361(12) -0.0007(9) 0.0062(12) 0.0124(12)
C7 0.0419(15) 0.0483(14) 0.0481(14) -0.0139(11) 0.0028(11) 0.0150(12)
C8 0.0398(14) 0.0451(14) 0.0584(14) -0.0125(11) 0.0202(12) 0.0014(11)
C9 0.0395(13) 0.0318(11) 0.0446(12) -0.0030(9) 0.0166(11) 0.0034(9)
C10 0.0458(14) 0.0205(10) 0.0424(12) -0.0023(8) 0.0143(11) 0.0009(9)
C11 0.0467(14) 0.0288(11) 0.0417(12) -0.0016(9) 0.0161(11) 0.0027(10)
C12 0.0586(16) 0.0333(12) 0.0533(14) -0.0031(10) 0.0261(12) 0.0076(11)
C13 0.0764(19) 0.0276(12) 0.0611(15) -0.0010(10) 0.0326(14) 0.0041(11)
C14 0.088(2) 0.0270(12) 0.0763(17) 0.0061(11) 0.0503(16) 0.0024(12)
C15 0.0621(17) 0.0271(11) 0.0586(14) -0.0010(10) 0.0326(13) 0.0004(10)
C16 0.090(2) 0.0378(14) 0.100(2) 0.0045(14) 0.0662(19) 0.0029(13)
C17 0.109(3) 0.0295(13) 0.094(2) 0.0056(13) 0.059(2) 0.0119(14)
C18 0.0659(18) 0.0376(13) 0.0556(14) 0.0025(11) 0.0328(14) 0.0087(11)
F2 0.0388(13) 0.0685(15) 0.0973(17) 0.000 0.0207(12) 0.000
F3 0.0435(15) 0.121(3) 0.0416(13) 0.000 0.0104(11) 0.000
F1 0.137(2) 0.0712(16) 0.0901(18) 0.0380(12) 0.0501(16) 0.0030(13)
B1 0.041(2) 0.0367(19) 0.0344(18) 0.000 0.0087(16) 0.000

loop_
_atom_type_symbol
_atom_type_description
_atom_type_scat_dispersion_real
_atom_type_scat_dispersion_imag
_atom_type_scat_source
C C 0.0033 0.0016 'International Tables Vol C Tables 4.2.6.8 and 6.1.1.4'
H H 0.0000 0.0000 'International Tables Vol C Tables 4.2.6.8 and 6.1.1.4'
B B 0.0013 0.0007 'International Tables Vol C Tables 4.2.6.8 and 6.1.1.4'
F F 0.0171 0.0103 'International Tables Vol C Tables 4.2.6.8 and 6.1.1.4'
N N 0.0061 0.0033 'International Tables Vol C Tables 4.2.6.8 and 6.1.1.4'

loop_
_geom_angle_atom_site_label_1
_geom_angle_atom_site_label_2
_geom_angle_atom_site_label_3
_geom_angle
_geom_angle_site_symmetry_1
_geom_angle_site_symmetry_3
C1 N1 C2 108.46(17) . .
C1 N1 C3 124.30(19) . .
C2 N1 C3 127.14(16) . .
C3 N2 C10 119.26(19) . .
N1 C1 N1 108.9(3) . 4_565
C2 C2 N1 107.07(10) 4_565 .
N2 C3 N1 115.43(19) . .
N2 C3 C4 130.29(18) . .
N1 C3 C4 114.27(16) . .
C9 C4 C5 120.4(2) . .
C9 C4 C3 120.68(18) . .
C5 C4 C3 118.9(2) . .
C4 C5 C6 119.0(2) . .
C7 C6 C5 120.6(2) . .
C6 C7 C8 120.4(2) . .
C7 C8 C9 120.0(2) . .
C8 C9 C4 119.6(2) . .
C11 C10 C15 120.82(19) . .
C11 C10 N2 121.75(19) . .
C15 C10 N2 117.10(19) . .
C10 C11 C12 118.2(2) . .
C10 C11 C18 122.83(19) . .
C12 C11 C18 118.9(2) . .
C13 C12 C11 122.8(2) . .
C14 C13 C12 117.1(2) . .
C14 C13 C17 121.8(2) . .
C12 C13 C17 121.0(2) . .
C13 C14 C15 122.9(2) . .
C14 C15 C10 118.0(2) . .
C14 C15 C16 120.9(2) . .
C10 C15 C16 121.0(2) . .
F1A F3 F1A 130.8(17) 4_565 .
F1A F3 B1 65.6(9) 4_565 .
F1A F3 B1 65.6(9) . .
F3A F1 B1 61.2(5) . .
F3A F1 F1A 117.5(9) . .
B1 F1 F1A 59.3(7) . .
F3A B1 F3 137.2(14) . .
F3A B1 F1 54.9(3) . 4_565
F3 B1 F1 108.5(2) . 4_565
F3A B1 F1 54.9(3) . .
F3 B1 F1 108.5(2) . .
F1 B1 F1 107.0(3) 4_565 .
F3A B1 F2 114.2(14) . .
F3 B1 F2 108.6(3) . .
F1 B1 F2 112.1(2) 4_565 .
F1 B1 F2 112.1(2) . .
F3A B1 F1A 114.9(10) . .
F3 B1 F1A 51.7(8) . .
F1 B1 F1A 143.2(8) 4_565 .
F1 B1 F1A 62.8(8) . .
F2 B1 F1A 104.1(8) . .
F3A B1 F1A 114.9(10) . 4_565
F3 B1 F1A 51.7(8) . 4_565
F1 B1 F1A 62.8(8) 4_565 4_565
F1 B1 F1A 143.2(8) . 4_565
F2 B1 F1A 104.1(8) . 4_565
F1A B1 F1A 103.1(17) . 4_565
F3 F1A B1 62.7(9) . .
F3 F1A F1 113.9(13) . .
B1 F1A F1 58.0(7) . .
F1 F3A F1 123.8(13) . 4_565
F1 F3A B1 63.9(5) . .
F1 F3A B1 63.9(5) 4_565 .

loop_
_geom_bond_atom_site_label_1
_geom_bond_atom_site_label_2
_geom_bond_distance
_geom_bond_site_symmetry_2
N1 C1 1.333(2) .
N1 C2 1.399(3) .
N1 C3 1.446(2) .
N2 C3 1.273(3) .
N2 C10 1.438(2) .
C1 N1 1.333(2) 4_565
C2 C2 1.348(4) 4_565
C3 C4 1.484(3) .
C4 C9 1.389(3) .
C4 C5 1.392(3) .
C5 C6 1.392(3) .
C6 C7 1.371(4) .
C7 C8 1.383(4) .
C8 C9 1.385(3) .
C10 C11 1.393(3) .
C10 C15 1.403(3) .
C11 C12 1.398(3) .
C11 C18 1.510(3) .
C12 C13 1.385(3) .
C13 C14 1.383(4) .
C13 C17 1.512(3) .
C14 C15 1.394(3) .
C15 C16 1.499(3) .
F2 B1 1.378(4) .
F3 F1A 1.201(19) 4_565
F3 F1A 1.201(19) .
F3 B1 1.361(4) .
F1 F3A 1.254(8) .
F1 B1 1.376(3) .
F1 F1A 1.443(19) .
B1 F3A 1.342(11) .
B1 F1 1.376(3) 4_565
B1 F1A 1.395(17) .
B1 F1A 1.395(17) 4_565
F3A F1 1.254(8) 4_565
